data_1511857
loop_
_publ_author_name
'Lin, Wei'
'Dou, Guo-Lan'
'Hu, Ming-Hua'
'Cao, Cheng-Pao'
'Huang, Zhi-Bin'
'Shi, Da-Qing'

_publ_section_title
;
 Facile, efficient, and diastereoselective synthesis of
 heterohelicene-like molecules.
;
_journal_issue 6
_journal_name_full 'Organic letters'
_journal_page_first 1238
_journal_page_last 1241
_journal_paper_doi 10.1021/ol400154j
_journal_volume 15
_journal_year 2013
_chemical_formula_sum 'C20 H18 N2 O6'
_chemical_formula_weight 382.36
_chemical_name_systematic
; 
 ? 
;
_space_group_IT_number 2
_symmetry_cell_setting triclinic
_symmetry_space_group_name_Hall '-P 1'
_symmetry_space_group_name_H-M 'P -1'
_atom_sites_solution_hydrogens geom
_atom_sites_solution_primary direct
_atom_sites_solution_secondary difmap
_audit_creation_method SHELXL-97
_cell_angle_alpha 92.725(2)
_cell_angle_beta 101.373(3)
_cell_angle_gamma 105.089(2)
_cell_formula_units_Z 2
_cell_length_a 6.2683(5)
_cell_length_b 10.5563(17)
_cell_length_c 13.972(2)
_cell_measurement_reflns_used 1050
_cell_measurement_temperature 298(2)
_cell_measurement_theta_max 24.858
_cell_measurement_theta_min 2.995
_cell_volume 870.3(2)
_computing_cell_refinement 'Bruker SMART'
_computing_data_collection 'Bruker SMART'
_computing_data_reduction 'Bruker SHELXTL'
_computing_molecular_graphics 'Bruker SHELXTL'
_computing_publication_material 'Bruker SHELXTL'
_computing_structure_refinement 'SHELXL-97 (Sheldrick, 1997)'
_computing_structure_solution 'SHELXS-97 (Sheldrick, 1990)'
_diffrn_ambient_temperature 298(2)
_diffrn_measured_fraction_theta_full 0.985
_diffrn_measured_fraction_theta_max 0.985
_diffrn_measurement_device_type 'CCD area detector'
_diffrn_measurement_method 'phi and omega scans'
_diffrn_radiation_monochromator graphite
_diffrn_radiation_source 'fine-focus sealed tube'
_diffrn_radiation_type MoK\a
_diffrn_radiation_wavelength 0.71073
_diffrn_reflns_av_R_equivalents 0.0328
_diffrn_reflns_av_sigmaI/netI 0.0654
_diffrn_reflns_limit_h_max 7
_diffrn_reflns_limit_h_min -5
_diffrn_reflns_limit_k_max 11
_diffrn_reflns_limit_k_min -12
_diffrn_reflns_limit_l_max 15
_diffrn_reflns_limit_l_min -16
_diffrn_reflns_number 4593
_diffrn_reflns_theta_full 25.01
_diffrn_reflns_theta_max 25.01
_diffrn_reflns_theta_min 1.49
_exptl_absorpt_coefficient_mu 0.109
_exptl_absorpt_correction_T_max 0.9913
_exptl_absorpt_correction_T_min 0.9838
_exptl_absorpt_correction_type multi-scan
_exptl_absorpt_process_details sadabs
_exptl_crystal_colour colorless
_exptl_crystal_density_diffrn 1.459
_exptl_crystal_density_method 'not measured'
_exptl_crystal_description block
_exptl_crystal_F_000 400
_exptl_crystal_size_max 0.15
_exptl_crystal_size_mid 0.12
_exptl_crystal_size_min 0.08
_refine_diff_density_max 0.211
_refine_diff_density_min -0.272
_refine_diff_density_rms 0.054
_refine_ls_extinction_method none
_refine_ls_goodness_of_fit_ref 1.011
_refine_ls_hydrogen_treatment constr
_refine_ls_matrix_type full
_refine_ls_number_parameters 255
_refine_ls_number_reflns 3032
_refine_ls_number_restraints 0
_refine_ls_restrained_S_all 1.011
_refine_ls_R_factor_all 0.1172
_refine_ls_R_factor_gt 0.0624
_refine_ls_shift/su_max 0.000
_refine_ls_shift/su_mean 0.000
_refine_ls_structure_factor_coef Fsqd
_refine_ls_weighting_details 'calc w=1/[\s^2^(Fo^2^)+(0.0862P)^2^+0.0000P] where P=(Fo^2^+2Fc^2^)/3'
_refine_ls_weighting_scheme calc
_refine_ls_wR_factor_gt 0.1544
_refine_ls_wR_factor_ref 0.1797
_reflns_number_gt 1661
_reflns_number_total 3032
_reflns_threshold_expression >2sigma(I)
_cod_data_source_file ol400154j_si_001.cif
_cod_data_source_block 071028f
_cod_depositor_comments
;
The following automatic conversions were performed:

'_symmetry_cell_setting' value 'Triclinic' changed to 'triclinic'
according to /home/saulius/struct/CIF-dictionaries/cif_core.dic
dictionary named 'cif_core.dic' version 2.4.2 from 2011-04-26.

Automatic conversion script
Id: cif_fix_values 1891 2012-01-12 08:04:46Z andrius 
;
_cod_original_sg_symbol_H-M P-1
_cod_database_code 1511857

loop_
_symmetry_equiv_pos_as_xyz
'x, y, z'
'-x, -y, -z'

loop_
_atom_site_label
_atom_site_type_symbol
_atom_site_fract_x
_atom_site_fract_y
_atom_site_fract_z
_atom_site_U_iso_or_equiv
_atom_site_adp_type
_atom_site_occupancy
_atom_site_symmetry_multiplicity
_atom_site_calc_flag
_atom_site_refinement_flags
N1 N 0.4714(5) -0.0598(3) 0.12323(19) 0.0402(7) Uani 1 1 d .
N2 N 0.3014(5) -0.1045(3) 0.2940(2) 0.0439(7) Uani 1 1 d .
O1 O 0.8407(4) 0.0188(2) 0.10218(17) 0.0489(7) Uani 1 1 d .
O2 O 0.6444(4) -0.1858(2) 0.04621(19) 0.0601(7) Uani 1 1 d .
O3 O 1.1869(5) 0.4838(2) 0.1379(2) 0.0720(9) Uani 1 1 d .
O4 O 0.1458(4) 0.0277(2) 0.38224(17) 0.0535(7) Uani 1 1 d .
O5 O -0.0702(4) -0.1619(2) 0.30340(19) 0.0613(8) Uani 1 1 d .
O6 O 0.6234(5) 0.4014(3) 0.60040(18) 0.0626(8) Uani 1 1 d .
C1 C 0.6484(6) -0.0836(3) 0.0896(2) 0.0434(9) Uani 1 1 d .
C2 C 0.4950(6) 0.0515(3) 0.1951(2) 0.0390(8) Uani 1 1 d .
H2 H 0.3552 0.0787 0.1796 0.047 Uiso 1 1 calc R
C3 C 0.6837(6) 0.1658(3) 0.1851(2) 0.0403(8) Uani 1 1 d .
C4 C 0.8473(6) 0.1452(3) 0.1377(2) 0.0384(8) Uani 1 1 d .
C5 C 1.0202(6) 0.2471(3) 0.1204(2) 0.0438(9) Uani 1 1 d .
H5 H 1.1270 0.2301 0.0877 0.053 Uiso 1 1 calc R
C6 C 1.0308(6) 0.3742(3) 0.1526(3) 0.0498(10) Uani 1 1 d .
C7 C 0.8702(7) 0.3979(4) 0.2021(3) 0.0613(11) Uani 1 1 d .
H7 H 0.8790 0.4836 0.2250 0.074 Uiso 1 1 calc R
C8 C 0.6999(7) 0.2949(3) 0.2168(3) 0.0535(10) Uani 1 1 d .
H8 H 0.5922 0.3119 0.2490 0.064 Uiso 1 1 calc R
C9 C 0.1180(7) -0.0854(3) 0.3236(3) 0.0460(9) Uani 1 1 d .
C10 C 0.5101(6) 0.0005(3) 0.2988(2) 0.0398(8) Uani 1 1 d .
H10 H 0.6375 -0.0385 0.3115 0.048 Uiso 1 1 calc R
C11 C 0.5429(6) 0.1028(3) 0.3816(2) 0.0398(8) Uani 1 1 d .
C12 C 0.3600(6) 0.1136(3) 0.4189(2) 0.0417(8) Uani 1 1 d .
C13 C 0.3765(6) 0.2106(3) 0.4929(2) 0.0470(9) Uani 1 1 d .
H13 H 0.2502 0.2151 0.5169 0.056 Uiso 1 1 calc R
C14 C 0.5828(6) 0.2994(3) 0.5298(2) 0.0455(9) Uani 1 1 d .
C15 C 0.7734(6) 0.2877(4) 0.4964(3) 0.0521(10) Uani 1 1 d .
H15 H 0.9146 0.3458 0.5230 0.063 Uiso 1 1 calc R
C16 C 0.7502(6) 0.1893(4) 0.4236(3) 0.0511(10) Uani 1 1 d .
H16 H 0.8778 0.1810 0.4023 0.061 Uiso 1 1 calc R
C17 C 0.2710(6) -0.1685(3) 0.1204(3) 0.0495(9) Uani 1 1 d .
H17A H 0.2683 -0.2408 0.0742 0.059 Uiso 1 1 calc R
H17B H 0.1363 -0.1398 0.0979 0.059 Uiso 1 1 calc R
C18 C 0.2696(7) -0.2161(3) 0.2214(3) 0.0544(10) Uani 1 1 d .
H18A H 0.1266 -0.2806 0.2199 0.065 Uiso 1 1 calc R
H18B H 0.3900 -0.2581 0.2395 0.065 Uiso 1 1 calc R
C19 C 1.3165(7) 0.4707(4) 0.0673(3) 0.0690(12) Uani 1 1 d .
H19A H 1.4058 0.4114 0.0873 0.103 Uiso 1 1 calc R
H19B H 1.4145 0.5555 0.0620 0.103 Uiso 1 1 calc R
H19C H 1.2168 0.4365 0.0047 0.103 Uiso 1 1 calc R
C20 C 0.4321(7) 0.4316(4) 0.6278(3) 0.0696(12) Uani 1 1 d .
H20A H 0.3373 0.4517 0.5711 0.104 Uiso 1 1 calc R
H20B H 0.4834 0.5063 0.6767 0.104 Uiso 1 1 calc R
H20C H 0.3474 0.3570 0.6539 0.104 Uiso 1 1 calc R

loop_
_atom_site_aniso_label
_atom_site_aniso_U_11
_atom_site_aniso_U_22
_atom_site_aniso_U_33
_atom_site_aniso_U_23
_atom_site_aniso_U_13
_atom_site_aniso_U_12
N1 0.0410(17) 0.0365(15) 0.0466(16) 0.0012(12) 0.0181(13) 0.0111(13)
N2 0.0491(19) 0.0359(16) 0.0526(18) 0.0062(13) 0.0226(14) 0.0130(14)
O1 0.0508(16) 0.0397(14) 0.0657(17) 0.0027(11) 0.0294(13) 0.0167(12)
O2 0.0700(19) 0.0440(15) 0.0723(18) -0.0100(13) 0.0304(14) 0.0182(13)
O3 0.087(2) 0.0459(16) 0.089(2) -0.0057(14) 0.0593(17) -0.0003(15)
O4 0.0431(15) 0.0564(15) 0.0640(16) -0.0068(13) 0.0203(13) 0.0146(13)
O5 0.0506(17) 0.0572(16) 0.0751(19) -0.0007(13) 0.0237(14) 0.0071(14)
O6 0.0660(19) 0.0692(18) 0.0541(16) -0.0129(13) 0.0169(14) 0.0219(15)
C1 0.052(2) 0.039(2) 0.045(2) 0.0052(16) 0.0181(17) 0.0166(18)
C2 0.042(2) 0.0407(19) 0.0411(19) 0.0032(15) 0.0144(16) 0.0182(16)
C3 0.047(2) 0.0408(19) 0.0393(19) 0.0028(14) 0.0203(16) 0.0145(17)
C4 0.046(2) 0.0356(18) 0.0384(19) 0.0020(14) 0.0151(16) 0.0156(16)
C5 0.043(2) 0.051(2) 0.042(2) 0.0029(16) 0.0193(16) 0.0135(18)
C6 0.058(2) 0.042(2) 0.052(2) 0.0040(17) 0.0280(19) 0.0069(18)
C7 0.080(3) 0.040(2) 0.073(3) -0.0042(18) 0.044(2) 0.013(2)
C8 0.065(3) 0.045(2) 0.062(2) 0.0006(18) 0.038(2) 0.0162(19)
C9 0.047(2) 0.044(2) 0.050(2) 0.0089(17) 0.0162(18) 0.0116(19)
C10 0.038(2) 0.0402(19) 0.047(2) 0.0063(15) 0.0163(16) 0.0157(16)
C11 0.035(2) 0.052(2) 0.0389(19) 0.0086(16) 0.0109(16) 0.0215(17)
C12 0.036(2) 0.049(2) 0.043(2) 0.0053(16) 0.0103(16) 0.0158(17)
C13 0.050(2) 0.054(2) 0.044(2) 0.0030(17) 0.0201(17) 0.0200(19)
C14 0.047(2) 0.049(2) 0.041(2) 0.0016(16) 0.0110(17) 0.0158(18)
C15 0.039(2) 0.064(2) 0.050(2) 0.0006(19) 0.0058(17) 0.0116(19)
C16 0.041(2) 0.070(3) 0.049(2) 0.0009(19) 0.0144(17) 0.023(2)
C17 0.050(2) 0.047(2) 0.053(2) -0.0019(17) 0.0169(18) 0.0139(18)
C18 0.062(3) 0.037(2) 0.069(3) 0.0050(18) 0.030(2) 0.0105(18)
C19 0.076(3) 0.051(2) 0.093(3) 0.015(2) 0.055(3) 0.012(2)
C20 0.072(3) 0.070(3) 0.073(3) -0.011(2) 0.024(2) 0.029(2)

loop_
_atom_type_symbol
_atom_type_description
_atom_type_scat_dispersion_real
_atom_type_scat_dispersion_imag
_atom_type_scat_source
C C 0.0033 0.0016 'International Tables Vol C Tables 4.2.6.8 and 6.1.1.4'
H H 0.0000 0.0000 'International Tables Vol C Tables 4.2.6.8 and 6.1.1.4'
N N 0.0061 0.0033 'International Tables Vol C Tables 4.2.6.8 and 6.1.1.4'
O O 0.0106 0.0060 'International Tables Vol C Tables 4.2.6.8 and 6.1.1.4'

loop_
_geom_angle_atom_site_label_1
_geom_angle_atom_site_label_2
_geom_angle_atom_site_label_3
_geom_angle
C1 N1 C17 119.3(3)
C1 N1 C2 123.5(3)
C17 N1 C2 113.1(3)
C9 N2 C18 118.7(3)
C9 N2 C10 123.8(3)
C18 N2 C10 113.5(3)
C1 O1 C4 121.5(3)
C6 O3 C19 118.0(3)
C9 O4 C12 120.9(3)
C14 O6 C20 117.8(3)
O2 C1 N1 124.9(3)
O2 C1 O1 117.9(3)
N1 C1 O1 117.1(3)
N1 C2 C3 110.5(3)
N1 C2 C10 108.1(2)
C3 C2 C10 116.2(3)
N1 C2 H2 107.2
C3 C2 H2 107.2
C10 C2 H2 107.2
C4 C3 C8 117.2(3)
C4 C3 C2 119.3(3)
C8 C3 C2 123.4(3)
C3 C4 C5 122.7(3)
C3 C4 O1 120.7(3)
C5 C4 O1 116.6(3)
C6 C5 C4 118.6(3)
C6 C5 H5 120.7
C4 C5 H5 120.7
O3 C6 C5 124.8(3)
O3 C6 C7 115.3(3)
C5 C6 C7 120.0(4)
C8 C7 C6 119.9(4)
C8 C7 H7 120.0
C6 C7 H7 120.0
C7 C8 C3 121.6(3)
C7 C8 H8 119.2
C3 C8 H8 119.2
O5 C9 N2 125.2(3)
O5 C9 O4 116.8(3)
N2 C9 O4 117.9(3)
N2 C10 C11 110.1(3)
N2 C10 C2 107.0(3)
C11 C10 C2 115.2(3)
N2 C10 H10 108.1
C11 C10 H10 108.1
C2 C10 H10 108.1
C12 C11 C16 117.4(3)
C12 C11 C10 119.6(3)
C16 C11 C10 123.0(3)
C11 C12 C13 122.6(3)
C11 C12 O4 121.0(3)
C13 C12 O4 116.4(3)
C14 C13 C12 118.7(3)
C14 C13 H13 120.7
C12 C13 H13 120.7
O6 C14 C13 125.2(3)
O6 C14 C15 114.7(3)
C13 C14 C15 120.0(3)
C16 C15 C14 119.4(3)
C16 C15 H15 120.3
C14 C15 H15 120.3
C11 C16 C15 121.7(3)
C11 C16 H16 119.1
C15 C16 H16 119.1
N1 C17 C18 110.9(3)
N1 C17 H17A 109.5
C18 C17 H17A 109.5
N1 C17 H17B 109.5
C18 C17 H17B 109.5
H17A C17 H17B 108.0
N2 C18 C17 109.9(3)
N2 C18 H18A 109.7
C17 C18 H18A 109.7
N2 C18 H18B 109.7
C17 C18 H18B 109.7
H18A C18 H18B 108.2
O3 C19 H19A 109.5
O3 C19 H19B 109.5
H19A C19 H19B 109.5
O3 C19 H19C 109.5
H19A C19 H19C 109.5
H19B C19 H19C 109.5
O6 C20 H20A 109.5
O6 C20 H20B 109.5
H20A C20 H20B 109.5
O6 C20 H20C 109.5
H20A C20 H20C 109.5
H20B C20 H20C 109.5

loop_
_geom_bond_atom_site_label_1
_geom_bond_atom_site_label_2
_geom_bond_distance
N1 C1 1.361(4)
N1 C17 1.457(4)
N1 C2 1.466(4)
N2 C9 1.354(4)
N2 C18 1.464(4)
N2 C10 1.465(4)
O1 C1 1.369(4)
O1 C4 1.389(4)
O2 C1 1.204(4)
O3 C6 1.360(4)
O3 C19 1.419(4)
O4 C9 1.368(4)
O4 C12 1.392(4)
O5 C9 1.214(4)
O6 C14 1.361(4)
O6 C20 1.433(4)
C2 C3 1.488(4)
C2 C10 1.563(4)
C2 H2 0.9800
C3 C4 1.381(4)
C3 C8 1.384(4)
C4 C5 1.382(4)
C5 C6 1.375(4)
C5 H5 0.9300
C6 C7 1.394(5)
C7 C8 1.367(5)
C7 H7 0.9300
C8 H8 0.9300
C10 C11 1.490(4)
C10 H10 0.9800
C11 C12 1.377(5)
C11 C16 1.377(5)
C12 C13 1.389(4)
C13 C14 1.370(5)
C13 H13 0.9300
C14 C15 1.397(5)
C15 C16 1.377(5)
C15 H15 0.9300
C16 H16 0.9300
C17 C18 1.521(5)
C17 H17A 0.9700
C17 H17B 0.9700
C18 H18A 0.9700
C18 H18B 0.9700
C19 H19A 0.9600
C19 H19B 0.9600
C19 H19C 0.9600
C20 H20A 0.9600
C20 H20B 0.9600
C20 H20C 0.9600

loop_
_geom_torsion_atom_site_label_1
_geom_torsion_atom_site_label_2
_geom_torsion_atom_site_label_3
_geom_torsion_atom_site_label_4
_geom_torsion
C17 N1 C1 O2 9.2(5)
C2 N1 C1 O2 164.8(3)
C17 N1 C1 O1 -174.1(3)
C2 N1 C1 O1 -18.5(4)
C4 O1 C1 O2 170.0(3)
C4 O1 C1 N1 -6.9(4)
C1 N1 C2 C3 30.8(4)
C17 N1 C2 C3 -172.2(3)
C1 N1 C2 C10 -97.4(3)
C17 N1 C2 C10 59.6(3)
N1 C2 C3 C4 -19.6(4)
C10 C2 C3 C4 104.1(3)
N1 C2 C3 C8 157.3(3)
C10 C2 C3 C8 -79.1(4)
C8 C3 C4 C5 -0.9(5)
C2 C3 C4 C5 176.2(3)
C8 C3 C4 O1 -178.9(3)
C2 C3 C4 O1 -1.9(5)
C1 O1 C4 C3 17.0(4)
C1 O1 C4 C5 -161.2(3)
C3 C4 C5 C6 0.6(5)
O1 C4 C5 C6 178.8(3)
C19 O3 C6 C5 14.4(6)
C19 O3 C6 C7 -163.9(4)
C4 C5 C6 O3 -177.8(3)
C4 C5 C6 C7 0.4(5)
O3 C6 C7 C8 177.1(3)
C5 C6 C7 C8 -1.3(6)
C6 C7 C8 C3 1.0(6)
C4 C3 C8 C7 0.0(5)
C2 C3 C8 C7 -176.9(3)
C18 N2 C9 O5 8.9(5)
C10 N2 C9 O5 164.7(3)
C18 N2 C9 O4 -172.3(3)
C10 N2 C9 O4 -16.5(5)
C12 O4 C9 O5 172.2(3)
C12 O4 C9 N2 -6.7(5)
C9 N2 C10 C11 29.5(4)
C18 N2 C10 C11 -173.7(3)
C9 N2 C10 C2 -96.4(4)
C18 N2 C10 C2 60.5(3)
N1 C2 C10 N2 -59.3(3)
C3 C2 C10 N2 175.8(3)
N1 C2 C10 C11 178.0(3)
C3 C2 C10 C11 53.1(4)
N2 C10 C11 C12 -21.1(4)
C2 C10 C11 C12 99.9(4)
N2 C10 C11 C16 159.1(3)
C2 C10 C11 C16 -79.9(4)
C16 C11 C12 C13 2.8(5)
C10 C11 C12 C13 -176.9(3)
C16 C11 C12 O4 -178.3(3)
C10 C11 C12 O4 1.9(5)
C9 O4 C12 C11 13.7(5)
C9 O4 C12 C13 -167.4(3)
C11 C12 C13 C14 0.4(5)
O4 C12 C13 C14 -178.5(3)
C20 O6 C14 C13 -10.2(5)
C20 O6 C14 C15 171.0(3)
C12 C13 C14 O6 178.2(3)
C12 C13 C14 C15 -3.0(5)
O6 C14 C15 C16 -178.7(3)
C13 C14 C15 C16 2.4(5)
C12 C11 C16 C15 -3.5(5)
C10 C11 C16 C15 176.3(3)
C14 C15 C16 C11 1.0(6)
C1 N1 C17 C18 101.8(4)
C2 N1 C17 C18 -56.2(4)
C9 N2 C18 C17 100.9(4)
C10 N2 C18 C17 -57.3(4)
N1 C17 C18 N2 52.3(4)
